data_7063793
loop_
_publ_author_name
'Jiang, Yansheng'
'Jia, Hangwei'
'Wang, Wenhu'
'Arif, Muhammad'
'Yan, Xiuling'
'Hou, Xueling'

_publ_section_title
;
 Cation tuning in anionic framework hydroborates: tailored
 deep-ultraviolet optical crystals with large birefringence
;
_journal_issue 21
_journal_name_full 'New Journal of Chemistry'
_journal_page_first 8908
_journal_page_last 8913
_journal_paper_doi 10.1039/D5NJ01198A
_journal_volume 49
_journal_year 2025
_chemical_formula_moiety 'B10 H8 K1.5 N0.5 O19'
_chemical_formula_sum 'B10 H8 K1.5 N0.5 O19'
_chemical_formula_weight 485.82
_space_group_crystal_system triclinic
_space_group_IT_number 2
_space_group_name_Hall '-P 1'
_space_group_name_H-M_alt 'P -1'
_atom_sites_solution_hydrogens mixed
_atom_sites_solution_primary dual
_audit_creation_date 2024-09-08
_audit_creation_method
;
Olex2 1.5
(compiled 2024.02.16 svn.r378c4104 for OlexSys, GUI svn.r6928)
;
_audit_update_record
;
2025-03-16 deposited with the CCDC.	2025-04-22 downloaded from the CCDC.
;
_cell_angle_alpha 98.805(18)
_cell_angle_beta 106.617(19)
_cell_angle_gamma 91.53(2)
_cell_formula_units_Z 2
_cell_length_a 7.601(4)
_cell_length_b 9.211(4)
_cell_length_c 11.809(6)
_cell_measurement_reflns_used 3076
_cell_measurement_temperature 298
_cell_measurement_theta_max 27.37
_cell_measurement_theta_min 2.64
_cell_volume 780.7(7)
_computing_cell_refinement 'SAINT V8.40B (?, 2016)'
_computing_data_reduction 'SAINT V8.40B (?, 2016)'
_computing_molecular_graphics 'Olex2 1.5 (Dolomanov et al., 2009)'
_computing_publication_material 'Olex2 1.5 (Dolomanov et al., 2009)'
_computing_structure_refinement 'SHELXL 2018/3 (Sheldrick, 2015)'
_computing_structure_solution 'SHELXT 2018/2 (Sheldrick, 2018)'
_diffrn_ambient_temperature 298
_diffrn_measured_fraction_theta_full 0.991
_diffrn_measured_fraction_theta_max 0.989
_diffrn_measurement_device_type 'Bruker APEX-II CCD'
_diffrn_measurement_method '\f and \w scans'
_diffrn_radiation_type MoK\a
_diffrn_radiation_wavelength 0.71073
_diffrn_reflns_av_R_equivalents 0.0857
_diffrn_reflns_av_unetI/netI 0.0569
_diffrn_reflns_Laue_measured_fraction_full 0.991
_diffrn_reflns_Laue_measured_fraction_max 0.989
_diffrn_reflns_limit_h_max 9
_diffrn_reflns_limit_h_min -9
_diffrn_reflns_limit_k_max 10
_diffrn_reflns_limit_k_min -11
_diffrn_reflns_limit_l_max 15
_diffrn_reflns_limit_l_min -15
_diffrn_reflns_number 17143
_diffrn_reflns_point_group_measured_fraction_full 0.991
_diffrn_reflns_point_group_measured_fraction_max 0.989
_diffrn_reflns_theta_full 25.242
_diffrn_reflns_theta_max 27.541
_diffrn_reflns_theta_min 1.826
_diffrn_source_current 1.4
_diffrn_source_power 0.07
_diffrn_source_voltage 50.0
_diffrn_standards_number 0
_exptl_absorpt_coefficient_mu 0.582
_exptl_absorpt_correction_type none
_exptl_crystal_colour 'clear light colourless'
_exptl_crystal_colour_lustre clear
_exptl_crystal_colour_modifier light
_exptl_crystal_colour_primary colourless
_exptl_crystal_density_diffrn 2.067
_exptl_crystal_description block
_exptl_crystal_F_000 484
_exptl_crystal_size_max 0.041
_exptl_crystal_size_mid 0.038
_exptl_crystal_size_min 0.025
_refine_diff_density_max 1.228
_refine_diff_density_min -0.682
_refine_diff_density_rms 0.100
_refine_ls_extinction_method none
_refine_ls_goodness_of_fit_ref 1.068
_refine_ls_hydrogen_treatment mixed
_refine_ls_matrix_type full
_refine_ls_number_parameters 287
_refine_ls_number_reflns 3558
_refine_ls_number_restraints 0
_refine_ls_restrained_S_all 1.068
_refine_ls_R_factor_all 0.0625
_refine_ls_R_factor_gt 0.0495
_refine_ls_shift/su_max 0.000
_refine_ls_shift/su_mean 0.000
_refine_ls_structure_factor_coef Fsqd
_refine_ls_weighting_details 'w=1/[\s^2^(Fo^2^)+(0.0671P)^2^+0.9825P] where P=(Fo^2^+2Fc^2^)/3'
_refine_ls_weighting_scheme calc
_refine_ls_wR_factor_gt 0.1311
_refine_ls_wR_factor_ref 0.1495
_reflns_Friedel_coverage 0.000
_reflns_number_gt 2806
_reflns_number_total 3558
_reflns_threshold_expression 'I > 2\s(I)'
_cod_data_source_file d5nj01198a2.cif
_cod_data_source_block dddd
_cod_depositor_comments 'Adding full bibliography for 7063791--7063794.cif.'
_cod_original_formula_sum 'B10 H8 K1.50 N0.50 O19'
_cod_database_code 7063793
_shelx_shelxl_version_number 2018/3
_shelx_space_group_comment
;
The symmetry employed for this shelxl refinement is uniquely defined
by the following loop, which should always be used as a source of
symmetry information in preference to the above space-group names.
They are only intended as comments.
;
_shelx_estimated_absorpt_t_max 0.986
_shelx_estimated_absorpt_t_min 0.977
_olex2_refinement_description
;
1. Fixed Uiso
 At 1.2 times of:
  All N(H,H,H,H) groups, H1 of O1
 At 1.5 times of:
  All O(H,H) groups, H11 of O11, H8 of O8
2. Shared sites
{K2, N1}
3. Uiso/Uaniso restraints and constraints
Uanis(K2) = Uanis(N1)
4. Others
 Fixed Sof: K2(0.5) N1(0.5) H1A(0.5) H1B(0.5) H1C(0.5) H1D(0.5)
5.a Riding coordinates:
 N1(H1A,H1B,H1C,H1D)
5.b Rotating group:
 O19(H19A,H19B)
5.c Aromatic/amide H refined with riding coordinates:
 O1(H1)
5.d Idealised tetrahedral OH refined as rotating group:
 O8(H8), O11(H11)
;
_olex2_submission_special_instructions 'No special instructions were received'

loop_
_space_group_symop_operation_xyz
'x, y, z'
'-x, -y, -z'

loop_
_atom_site_label
_atom_site_type_symbol
_atom_site_fract_x
_atom_site_fract_y
_atom_site_fract_z
_atom_site_U_iso_or_equiv
_atom_site_adp_type
_atom_site_occupancy
_atom_site_site_symmetry_order
_atom_site_calc_flag
_atom_site_refinement_flags_posn
_atom_site_refinement_flags_adp
_atom_site_refinement_flags_occupancy
_atom_site_disorder_assembly
_atom_site_disorder_group
K1 K 0.02136(11) -0.04580(8) -0.25784(6) 0.0352(2) Uani 1 1 d . . . . .
K2 K 0.4164(2) 0.73633(17) 0.21135(11) 0.0464(3) Uani 0.5 1 d . . P . .
O6 O 0.8274(3) 0.7932(2) 0.32567(15) 0.0174(4) Uani 1 1 d . . . . .
O5 O 0.7976(2) 0.95043(19) 0.49906(15) 0.0153(4) Uani 1 1 d . . . . .
O3 O 0.6187(2) 1.14806(19) 0.52261(15) 0.0165(4) Uani 1 1 d . . . . .
O16 O 0.4077(2) 0.1572(2) 0.01525(15) 0.0180(4) Uani 1 1 d . . . . .
O7 O 0.9956(2) 0.76143(19) 0.52333(15) 0.0167(4) Uani 1 1 d . . . . .
O10 O 0.9840(3) 0.7206(2) 0.18139(15) 0.0181(4) Uani 1 1 d . . . . .
O9 O 1.0484(3) 0.6079(2) 0.35644(15) 0.0173(4) Uani 1 1 d . . . . .
O15 O 0.5945(2) 0.2459(2) 0.21525(15) 0.0175(4) Uani 1 1 d . . . . .
O13 O 0.7572(3) 0.5505(2) 0.21037(15) 0.0182(4) Uani 1 1 d . . . . .
O17 O 0.3446(2) 0.0561(2) 0.17520(15) 0.0177(4) Uani 1 1 d . . . . .
O4 O 0.6261(3) 1.0461(2) 0.32631(15) 0.0177(4) Uani 1 1 d . . . . .
O18 O 0.1959(3) -0.0444(2) -0.02954(17) 0.0220(4) Uani 1 1 d . . . . .
O12 O 0.7997(3) 0.5430(2) 0.01807(15) 0.0177(4) Uani 1 1 d . . . . .
O14 O 0.6151(3) 0.3565(2) 0.04711(15) 0.0175(4) Uani 1 1 d . . . . .
O8 O 1.2090(3) 0.5752(2) 0.54972(16) 0.0186(4) Uani 1 1 d . . . . .
H8 H 1.235297 0.620669 0.618420 0.028 Uiso 1 1 calc R U . . .
O11 O 0.9847(3) 0.7350(2) -0.01307(16) 0.0211(4) Uani 1 1 d . . . . .
H11 H 0.945321 0.688265 -0.081269 0.032 Uiso 1 1 calc R U . . .
O1 O 0.4463(3) 1.3440(2) 0.55737(16) 0.0222(4) Uani 1 1 d . . . . .
H1 H 0.379497 1.425344 0.541052 0.027 Uiso 1 1 calc R U . . .
O2 O 0.4224(2) 1.2364(2) 0.35472(15) 0.0172(4) Uani 1 1 d . . . . .
O19 O -0.1051(4) -0.3426(3) -0.24242(19) 0.0388(6) Uani 1 1 d . . . . .
H19A H -0.076848 -0.404822 -0.294544 0.058 Uiso 1 1 d R U . . .
H19B H -0.222483 -0.350881 -0.263298 0.058 Uiso 1 1 d R U . . .
B7 B 0.7251(4) 0.4840(3) 0.0962(2) 0.0148(5) Uani 1 1 d . . . . .
B6 B 0.9219(4) 0.6668(3) 0.0626(2) 0.0151(5) Uani 1 1 d . . . . .
B1 B 0.4931(4) 1.2456(3) 0.4743(2) 0.0158(5) Uani 1 1 d . . . . .
B10 B 0.3157(4) 0.0555(3) 0.0566(2) 0.0154(5) Uani 1 1 d . . . . .
B3 B 0.8686(4) 0.8328(3) 0.4442(2) 0.0144(5) Uani 1 1 d . . . . .
B2 B 0.6777(4) 1.0471(3) 0.4447(2) 0.0140(5) Uani 1 1 d . . . . .
B8 B 0.5417(4) 0.2540(3) 0.0974(2) 0.0142(5) Uani 1 1 d . . . . .
B4 B 1.0824(4) 0.6470(3) 0.4753(2) 0.0151(5) Uani 1 1 d . . . . .
B9 B 0.4960(4) 0.1459(3) 0.2670(2) 0.0152(5) Uani 1 1 d . . . . .
B5 B 0.9038(4) 0.6680(3) 0.2679(2) 0.0153(5) Uani 1 1 d . . . . .
H18 H 0.153(6) -0.101(5) -0.009(4) 0.045(13) Uiso 1 1 d . . . . .
N1 N 0.4164(2) 0.73633(17) 0.21135(11) 0.0464(3) Uani 0.5 1 d . . P . .
H1A H 0.382947 0.655639 0.229672 0.056 Uiso 0.5 1 d R U P . .
H1B H 0.366737 0.812499 0.229672 0.056 Uiso 0.5 1 d R U P . .
H1C H 0.390447 0.714599 0.127072 0.056 Uiso 0.5 1 d R U P . .
H1D H 0.544347 0.754469 0.235172 0.056 Uiso 0.5 1 d R U P . .

loop_
_atom_site_aniso_label
_atom_site_aniso_U_11
_atom_site_aniso_U_22
_atom_site_aniso_U_33
_atom_site_aniso_U_23
_atom_site_aniso_U_13
_atom_site_aniso_U_12
K1 0.0528(5) 0.0300(4) 0.0199(3) 0.0042(3) 0.0066(3) -0.0021(3)
K2 0.0522(8) 0.0539(8) 0.0293(6) 0.0064(5) 0.0055(5) 0.0116(6)
O6 0.0222(9) 0.0168(9) 0.0118(8) 0.0013(7) 0.0026(7) 0.0058(7)
O5 0.0195(9) 0.0129(8) 0.0124(8) 0.0012(6) 0.0030(7) 0.0054(7)
O3 0.0216(9) 0.0140(9) 0.0139(8) 0.0022(7) 0.0048(7) 0.0060(7)
O16 0.0220(9) 0.0166(9) 0.0129(8) 0.0024(7) 0.0021(7) -0.0079(7)
O7 0.0222(9) 0.0148(9) 0.0120(8) 0.0018(7) 0.0032(7) 0.0061(7)
O10 0.0222(9) 0.0168(9) 0.0132(8) -0.0007(7) 0.0045(7) -0.0063(7)
O9 0.0226(9) 0.0139(8) 0.0128(8) -0.0004(7) 0.0023(7) 0.0060(7)
O15 0.0202(9) 0.0173(9) 0.0128(8) 0.0024(7) 0.0022(7) -0.0064(7)
O13 0.0232(9) 0.0177(9) 0.0127(8) -0.0012(7) 0.0064(7) -0.0075(7)
O17 0.0202(9) 0.0180(9) 0.0137(8) 0.0037(7) 0.0029(7) -0.0056(7)
O4 0.0226(9) 0.0171(9) 0.0136(8) 0.0029(7) 0.0048(7) 0.0066(7)
O18 0.0255(10) 0.0210(10) 0.0163(9) 0.0032(8) 0.0024(8) -0.0110(8)
O12 0.0248(9) 0.0146(9) 0.0132(8) 0.0006(7) 0.0064(7) -0.0055(7)
O14 0.0243(9) 0.0151(9) 0.0121(8) 0.0012(7) 0.0053(7) -0.0067(7)
O8 0.0231(9) 0.0161(9) 0.0144(8) 0.0027(7) 0.0015(7) 0.0062(7)
O11 0.0294(10) 0.0171(9) 0.0173(9) 0.0009(7) 0.0095(8) -0.0075(8)
O1 0.0311(11) 0.0188(9) 0.0181(9) 0.0024(7) 0.0089(8) 0.0120(8)
O2 0.0208(9) 0.0178(9) 0.0141(8) 0.0042(7) 0.0056(7) 0.0066(7)
O19 0.0450(14) 0.0411(14) 0.0231(11) -0.0029(10) 0.0013(10) 0.0201(11)
B7 0.0174(13) 0.0122(12) 0.0148(12) 0.0030(10) 0.0046(10) 0.0001(10)
B6 0.0188(13) 0.0103(12) 0.0154(12) -0.0005(10) 0.0056(10) -0.0010(10)
B1 0.0189(13) 0.0128(13) 0.0173(12) 0.0030(10) 0.0072(10) 0.0020(10)
B10 0.0168(13) 0.0141(13) 0.0149(12) 0.0029(10) 0.0038(10) -0.0006(10)
B3 0.0147(12) 0.0119(12) 0.0154(12) 0.0026(10) 0.0025(10) 0.0002(10)
B2 0.0158(12) 0.0108(12) 0.0145(12) 0.0014(10) 0.0037(10) 0.0000(10)
B8 0.0170(13) 0.0123(12) 0.0126(12) 0.0018(9) 0.0033(10) 0.0000(10)
B4 0.0162(13) 0.0112(12) 0.0158(12) 0.0018(10) 0.0019(10) 0.0001(10)
B9 0.0169(13) 0.0157(13) 0.0122(12) 0.0036(10) 0.0027(10) 0.0001(10)
B5 0.0180(13) 0.0144(13) 0.0131(12) 0.0015(10) 0.0043(10) -0.0001(10)
N1 0.0522(8) 0.0539(8) 0.0293(6) 0.0064(5) 0.0055(5) 0.0116(6)

loop_
_atom_type_symbol
_atom_type_description
_atom_type_scat_dispersion_real
_atom_type_scat_dispersion_imag
_atom_type_scat_source
B B 0.0013 0.0007 'International Tables Vol C Tables 4.2.6.8 and 6.1.1.4'
H H 0.0000 0.0000 'International Tables Vol C Tables 4.2.6.8 and 6.1.1.4'
K K 0.2009 0.2494 'International Tables Vol C Tables 4.2.6.8 and 6.1.1.4'
N N 0.0061 0.0033 'International Tables Vol C Tables 4.2.6.8 and 6.1.1.4'
O O 0.0106 0.0060 'International Tables Vol C Tables 4.2.6.8 and 6.1.1.4'

loop_
_geom_angle_atom_site_label_1
_geom_angle_atom_site_label_2
_geom_angle_atom_site_label_3
_geom_angle
_geom_angle_site_symmetry_1
_geom_angle_site_symmetry_3
_geom_angle_publ_flag
K2 K1 H18 98.1(8) 2_565 . ?
O6 K1 K2 82.54(6) 2_665 2_565 ?
O6 K1 O10 47.46(6) 2_665 2_665 ?
O6 K1 O17 125.27(6) 2_665 2 ?
O6 K1 O4 57.11(6) 2_665 2_665 ?
O6 K1 O19 164.99(6) 2_665 . ?
O6 K1 B3 84.14(7) 2_665 1_444 ?
O6 K1 B3 22.45(6) 2_665 2_665 ?
O6 K1 B5 23.76(6) 2_665 2_665 ?
O6 K1 H18 120.3(9) 2_665 . ?
O5 K1 K2 77.18(5) 1_444 2_565 ?
O5 K1 O6 76.49(6) 1_444 2_665 ?
O5 K1 O10 95.07(6) 1_444 2_665 ?
O5 K1 O17 89.51(6) 1_444 2 ?
O5 K1 O4 92.85(6) 1_444 2_665 ?
O5 K1 O19 95.58(6) 1_444 . ?
O5 K1 B3 56.87(7) 1_444 2_665 ?
O5 K1 B3 23.86(6) 1_444 1_444 ?
O5 K1 B5 82.40(6) 1_444 2_665 ?
O5 K1 H18 162.2(9) 1_444 . ?
O7 K1 K2 123.36(5) 1_444 2_565 ?
O7 K1 O6 94.97(6) 1_444 2_665 ?
O7 K1 O5 47.88(6) 1_444 1_444 ?
O7 K1 O10 136.19(6) 1_444 2_665 ?
O7 K1 O17 113.94(6) 1_444 2 ?
O7 K1 O4 66.65(6) 1_444 2_665 ?
O7 K1 O19 70.54(7) 1_444 . ?
O7 K1 B3 24.09(6) 1_444 1_444 ?
O7 K1 B3 73.57(7) 1_444 2_665 ?
O7 K1 B5 114.46(7) 1_444 2_665 ?
O7 K1 H18 129.3(9) 1_444 . ?
O10 K1 K2 44.74(5) 2_665 2_565 ?
O10 K1 O17 82.66(6) 2_665 2 ?
O10 K1 O4 98.86(6) 2_665 2_665 ?
O10 K1 B3 115.56(6) 2_665 1_444 ?
O10 K1 B3 65.26(7) 2_665 2_665 ?
O10 K1 B5 24.12(6) 2_665 2_665 ?
O10 K1 H18 93.3(9) 2_665 . ?
O17 K1 K2 42.75(4) 2 2_565 ?
O17 K1 B3 103.61(7) 2 1_444 ?
O17 K1 B3 128.54(6) 2 2_665 ?
O17 K1 B5 102.97(6) 2 2_665 ?
O17 K1 H18 76.0(9) 2 . ?
O4 K1 K2 139.63(5) 2_665 2_565 ?
O4 K1 O17 177.06(5) 2_665 2 ?
O4 K1 B3 54.37(6) 2_665 2_665 ?
O4 K1 B3 78.05(7) 2_665 1_444 ?
O4 K1 B5 79.09(6) 2_665 2_665 ?
O4 K1 H18 101.3(9) 2_665 . ?
O18 K1 K2 98.73(6) . 2_565 ?
O18 K1 O6 107.00(7) . 2_665 ?
O18 K1 O5 174.38(7) . 1_444 ?
O18 K1 O7 134.85(7) . 1_444 ?
O18 K1 O10 84.46(6) . 2_665 ?
O18 K1 O17 84.88(7) . 2 ?
O18 K1 O4 92.75(7) . 2_665 ?
O18 K1 O19 81.98(7) . . ?
O18 K1 B3 127.41(7) . 2_665 ?
O18 K1 B3 158.85(7) . 1_444 ?
O18 K1 B5 99.07(7) . 2_665 ?
O18 K1 H18 13.4(9) . . ?
O19 K1 K2 108.42(6) . 2_565 ?
O19 K1 O10 147.21(7) . 2_665 ?
O19 K1 O17 66.53(6) . 2 ?
O19 K1 O4 111.46(7) . 2_665 ?
O19 K1 B3 83.76(7) . 1_444 ?
O19 K1 B3 144.01(7) . 2_665 ?
O19 K1 B5 169.39(7) . 2_665 ?
O19 K1 H18 69.4(9) . . ?
B3 K1 K2 100.56(6) 1_444 2_565 ?
B3 K1 K2 88.96(6) 2_665 2_565 ?
B3 K1 B3 61.75(9) 1_444 2_665 ?
B3 K1 B5 97.82(7) 1_444 2_665 ?
B3 K1 B5 41.50(7) 2_665 2_665 ?
B3 K1 H18 151.0(9) 1_444 . ?
B3 K1 H18 140.7(9) 2_665 . ?
B5 K1 K2 60.97(6) 2_665 2_565 ?
B5 K1 H18 110.6(9) 2_665 . ?
K1 K2 K1 106.91(5) 2_565 2_665 ?
K1 K2 H1A 104.7 2_565 . ?
K1 K2 H1A 140.2 2_665 . ?
K1 K2 H1B 88.7 2_665 . ?
K1 K2 H1B 19.0 2_565 . ?
K1 K2 H1C 92.8 2_665 . ?
K1 K2 H1C 102.5 2_565 . ?
K1 K2 H1D 129.3 2_565 . ?
K1 K2 H1D 28.0 2_665 . ?
O3 K2 K1 60.13(4) 2_676 2_565 ?
O3 K2 K1 96.25(5) 2_676 2_665 ?
O3 K2 O12 134.73(7) 2_676 2_665 ?
O3 K2 B1 23.05(6) 2_676 2_676 ?
O3 K2 H1A 79.1 2_676 . ?
O3 K2 H1B 55.7 2_676 . ?
O3 K2 H1C 162.2 2_676 . ?
O3 K2 H1D 93.8 2_676 . ?
O10 K2 K1 41.25(4) 1_455 2_565 ?
O10 K2 K1 147.42(6) 1_455 2_665 ?
O10 K2 O3 74.61(6) 1_455 2_676 ?
O10 K2 O12 70.92(6) 1_455 2_665 ?
O10 K2 B1 89.65(7) 1_455 2_676 ?
O10 K2 H1A 69.9 1_455 . ?
O10 K2 H1B 60.1 1_455 . ?
O10 K2 H1C 89.6 1_455 . ?
O10 K2 H1D 167.8 1_455 . ?
O13 K2 K1 171.99(5) . 2_565 ?
O13 K2 K1 67.43(6) . 2_665 ?
O13 K2 O3 113.91(6) . 2_676 ?
O13 K2 O10 145.00(7) . 1_455 ?
O13 K2 O12 81.62(6) . 2_665 ?
O13 K2 B1 91.54(7) . 2_676 ?
O13 K2 H1A 78.3 . . ?
O13 K2 H1B 153.6 . . ?
O13 K2 H1C 83.8 . . ?
O13 K2 H1D 43.5 . . ?
O17 K2 K1 66.36(5) 1_565 2_665 ?
O17 K2 K1 44.89(4) 1_565 2_565 ?
O17 K2 O3 83.75(6) 1_565 2_676 ?
O17 K2 O10 81.43(6) 1_565 1_455 ?
O17 K2 O13 131.92(7) 1_565 . ?
O17 K2 O4 44.91(6) 1_565 . ?
O17 K2 O12 118.28(7) 1_565 2_665 ?
O17 K2 B1 103.32(7) 1_565 2_676 ?
O17 K2 H1A 149.6 1_565 . ?
O17 K2 H1B 33.0 1_565 . ?
O17 K2 H1C 85.8 1_565 . ?
O17 K2 H1D 93.7 1_565 . ?
O4 K2 K1 74.04(6) . 2_565 ?
O4 K2 K1 35.99(4) . 2_665 ?
O4 K2 O3 67.32(6) . 2_676 ?
O4 K2 O10 115.04(7) . 1_455 ?
O4 K2 O13 98.95(7) . . ?
O4 K2 O12 155.73(6) . 2_665 ?
O4 K2 B1 74.75(6) . 2_676 ?
O4 K2 H1A 142.0 . . ?
O4 K2 H1B 55.0 . . ?
O4 K2 H1C 114.0 . . ?
O4 K2 H1D 55.5 . . ?
O12 K2 K1 106.36(6) 2_665 2_565 ?
O12 K2 K1 128.30(5) 2_665 2_665 ?
O12 K2 B1 129.52(7) 2_665 2_676 ?
O12 K2 H1A 62.1 2_665 . ?
O12 K2 H1B 123.6 2_665 . ?
O12 K2 H1C 41.8 2_665 . ?
O12 K2 H1D 121.0 2_665 . ?
O14 K2 K1 110.98(5) 2_665 2_565 ?
O14 K2 K1 89.41(5) 2_665 2_665 ?
O14 K2 O3 170.55(7) 2_665 2_676 ?
O14 K2 O10 96.58(6) 2_665 1_455 ?
O14 K2 O13 75.24(6) 2_665 . ?
O14 K2 O17 91.66(6) 2_665 1_565 ?
O14 K2 O4 114.75(7) 2_665 . ?
O14 K2 O12 41.65(5) 2_665 2_665 ?
O14 K2 B1 164.51(8) 2_665 2_676 ?
O14 K2 H1A 101.3 2_665 . ?
O14 K2 H1B 117.1 2_665 . ?
O14 K2 H1C 8.5 2_665 . ?
O14 K2 H1D 94.7 2_665 . ?
O1 K2 K1 103.06(6) 2_676 2_565 ?
O1 K2 K1 93.17(6) 2_676 2_665 ?
O1 K2 O3 43.99(6) 2_676 2_676 ?
O1 K2 O10 100.46(7) 2_676 1_455 ?
O1 K2 O13 72.25(6) 2_676 . ?
O1 K2 O17 122.62(7) 2_676 1_565 ?
O1 K2 O4 86.66(7) 2_676 . ?
O1 K2 O12 116.16(8) 2_676 2_665 ?
O1 K2 O14 143.46(8) 2_676 2_665 ?
O1 K2 B1 21.12(6) 2_676 2_676 ?
O1 K2 H1A 56.2 2_676 . ?
O1 K2 H1B 99.4 2_676 . ?
O1 K2 H1C 150.8 2_676 . ?
O1 K2 H1D 72.7 2_676 . ?
B1 K2 K1 82.96(6) 2_676 2_565 ?
B1 K2 K1 92.95(6) 2_676 2_665 ?
B1 K2 H1A 67.5 2_676 . ?
B1 K2 H1B 78.3 2_676 . ?
B1 K2 H1C 170.6 2_676 . ?
B1 K2 H1D 80.6 2_676 . ?
H1A K2 H1B 118.5 . . ?
H1A K2 H1C 103.4 . . ?
H1A K2 H1D 112.3 . . ?
H1B K2 H1C 109.4 . . ?
H1B K2 H1D 110.4 . . ?
H1C K2 H1D 101.2 . . ?
B3 O6 K1 101.77(15) . 2_665 ?
B3 O6 B5 123.4(2) . . ?
B5 O6 K1 103.83(14) . 2_665 ?
B3 O5 K1 98.39(14) . 1_666 ?
B3 O5 B2 127.7(2) . . ?
B2 O5 K1 133.07(15) . 1_666 ?
B1 O3 K2 90.89(14) . 2_676 ?
B2 O3 K2 150.26(15) . 2_676 ?
B2 O3 B1 118.1(2) . . ?
B8 O16 B10 118.6(2) . . ?
B3 O7 K1 99.18(14) . 1_666 ?
B4 O7 K1 141.68(15) . 1_666 ?
B4 O7 B3 118.1(2) . . ?
K1 O10 K2 94.00(6) 2_665 1_655 ?
B6 O10 K1 117.57(16) . 2_665 ?
B6 O10 K2 98.60(15) . 1_655 ?
B6 O10 B5 122.1(2) . . ?
B5 O10 K1 99.04(14) . 2_665 ?
B5 O10 K2 123.17(15) . 1_655 ?
B4 O9 B5 123.5(2) . . ?
B8 O15 B9 122.1(2) . . ?
B7 O13 K2 105.18(16) . . ?
B7 O13 B5 122.6(2) . . ?
B5 O13 K2 98.49(15) . . ?
K2 O17 K1 92.36(6) 1_545 2 ?
B10 O17 K1 114.95(15) . 2 ?
B10 O17 K2 105.37(16) . 1_545 ?
B10 O17 B9 122.4(2) . . ?
B9 O17 K1 111.56(14) . 2 ?
B9 O17 K2 104.65(14) . 1_545 ?
K1 O4 K2 106.23(6) 2_665 . ?
B2 O4 K1 105.24(15) . 2_665 ?
B2 O4 K2 105.43(15) . . ?
B2 O4 B9 123.6(2) . 1_565 ?
B9 O4 K1 112.99(14) 1_565 2_665 ?
B9 O4 K2 101.89(14) 1_565 . ?
K1 O18 H18 108(3) . . ?
B10 O18 K1 133.23(17) . . ?
B10 O18 H18 117(3) . . ?
B7 O12 K2 91.20(14) . 2_665 ?
B7 O12 B6 118.4(2) . . ?
B6 O12 K2 150.23(15) . 2_665 ?
B7 O14 K2 112.39(15) . 2_665 ?
B7 O14 B8 132.2(2) . . ?
B8 O14 K2 114.52(15) . 2_665 ?
B4 O8 H8 109.5 . . ?
B6 O11 H11 109.5 . . ?
K2 O1 H1 125.0 2_676 . ?
B1 O1 K2 109.90(16) . 2_676 ?
B1 O1 H1 125.0 . . ?
B1 O2 B9 123.4(2) . 1_565 ?
K1 O19 H19A 109.4 . . ?
K1 O19 H19B 109.5 . . ?
H19A O19 H19B 104.3 . . ?
O13 B7 O12 121.4(2) . . ?
O13 B7 O14 123.8(2) . . ?
O14 B7 O12 114.8(2) . . ?
O10 B6 O12 121.7(2) . . ?
O11 B6 O10 118.4(2) . . ?
O11 B6 O12 119.9(2) . . ?
O3 B1 K2 66.05(13) . 2_676 ?
O1 B1 K2 48.98(13) . 2_676 ?
O1 B1 O3 114.3(2) . . ?
O2 B1 K2 168.26(18) . 2_676 ?
O2 B1 O3 121.0(2) . . ?
O2 B1 O1 124.6(2) . . ?
O17 B10 O16 121.7(2) . . ?
O17 B10 O18 122.8(2) . . ?
O18 B10 O16 115.5(2) . . ?
K1 B3 K1 118.25(9) 1_666 2_665 ?
O6 B3 K1 55.78(13) . 2_665 ?
O6 B3 K1 172.83(18) . 1_666 ?
O6 B3 O5 123.7(2) . . ?
O6 B3 O7 122.0(2) . . ?
O5 B3 K1 57.75(12) . 1_666 ?
O5 B3 K1 90.85(15) . 2_665 ?
O5 B3 O7 114.2(2) . . ?
O7 B3 K1 56.73(12) . 1_666 ?
O7 B3 K1 124.42(17) . 2_665 ?
O3 B2 O5 114.8(2) . . ?
O4 B2 O5 122.9(2) . . ?
O4 B2 O3 122.2(2) . . ?
O15 B8 O16 122.2(2) . . ?
O15 B8 O14 124.3(2) . . ?
O14 B8 O16 113.5(2) . . ?
O9 B4 O7 121.3(2) . . ?
O9 B4 O8 118.8(2) . . ?
O8 B4 O7 119.9(2) . . ?
O17 B9 O15 112.0(2) . . ?
O17 B9 O4 108.1(2) . 1_545 ?
O17 B9 O2 109.4(2) . 1_545 ?
O4 B9 O15 108.9(2) 1_545 . ?
O4 B9 O2 110.40(19) 1_545 1_545 ?
O2 B9 O15 108.1(2) 1_545 . ?
O6 B5 K1 52.42(12) . 2_665 ?
O6 B5 O9 111.0(2) . . ?
O10 B5 K1 56.83(12) . 2_665 ?
O10 B5 O6 107.9(2) . . ?
O10 B5 O9 108.9(2) . . ?
O10 B5 O13 112.0(2) . . ?
O9 B5 K1 115.23(15) . 2_665 ?
O13 B5 K1 136.86(17) . 2_665 ?
O13 B5 O6 109.3(2) . . ?
O13 B5 O9 107.8(2) . . ?

loop_
_geom_bond_atom_site_label_1
_geom_bond_atom_site_label_2
_geom_bond_distance
_geom_bond_site_symmetry_2
_geom_bond_publ_flag
K1 K2 4.536(2) 2_565 ?
K1 O6 2.887(2) 2_665 ?
K1 O5 2.882(2) 1_444 ?
K1 O7 2.856(2) 1_444 ?
K1 O10 2.998(2) 2_665 ?
K1 O17 3.204(2) 2 ?
K1 O4 3.012(2) 2_665 ?
K1 O18 2.640(2) . ?
K1 O19 2.923(3) . ?
K1 B3 3.372(3) 1_444 ?
K1 B3 3.417(3) 2_665 ?
K1 B5 3.537(3) 2_665 ?
K1 H18 2.95(4) . ?
K2 O3 3.247(3) 2_676 ?
K2 O10 3.201(3) 1_455 ?
K2 O13 3.145(3) . ?
K2 O17 3.081(3) 1_565 ?
K2 O4 3.140(3) . ?
K2 O12 3.428(3) 2_665 ?
K2 O14 2.979(3) 2_665 ?
K2 O1 2.850(3) 2_676 ?
K2 B1 3.553(4) 2_676 ?
K2 H1A 0.8570 . ?
K2 H1B 0.8342 . ?
K2 H1C 0.9455 . ?
K2 H1D 0.9346 . ?
O6 B3 1.333(3) . ?
O6 B5 1.467(3) . ?
O5 B3 1.379(3) . ?
O5 B2 1.386(3) . ?
O3 B1 1.391(3) . ?
O3 B2 1.381(3) . ?
O16 B10 1.380(3) . ?
O16 B8 1.377(3) . ?
O7 B3 1.394(3) . ?
O7 B4 1.392(3) . ?
O10 B6 1.354(3) . ?
O10 B5 1.464(3) . ?
O9 B4 1.342(3) . ?
O9 B5 1.470(3) . ?
O15 B8 1.348(3) . ?
O15 B9 1.477(3) . ?
O13 B7 1.343(3) . ?
O13 B5 1.467(3) . ?
O17 B10 1.354(3) . ?
O17 B9 1.465(3) . ?
O4 B2 1.339(3) . ?
O4 B9 1.470(3) 1_565 ?
O18 B10 1.360(3) . ?
O18 H18 0.72(5) . ?
O12 B7 1.381(3) . ?
O12 B6 1.385(3) . ?
O14 B7 1.369(3) . ?
O14 B8 1.374(3) . ?
O8 H8 0.8200 . ?
O8 B4 1.365(3) . ?
O11 H11 0.8200 . ?
O11 B6 1.349(3) . ?
O1 H1 0.9300 . ?
O1 B1 1.362(3) . ?
O2 B1 1.348(3) . ?
O2 B9 1.474(3) 1_565 ?
O19 H19A 0.8531 . ?
O19 H19B 0.8526 . ?

loop_
_geom_torsion_atom_site_label_1
_geom_torsion_atom_site_label_2
_geom_torsion_atom_site_label_3
_geom_torsion_atom_site_label_4
_geom_torsion
_geom_torsion_site_symmetry_1
_geom_torsion_site_symmetry_2
_geom_torsion_site_symmetry_3
_geom_torsion_site_symmetry_4
_geom_torsion_publ_flag
K1 O6 B3 O5 64.4(3) 2_665 . . . ?
K1 O6 B3 O7 -112.4(2) 2_665 . . . ?
K1 O6 B5 O10 -12.9(2) 2_665 . . . ?
K1 O6 B5 O9 106.31(18) 2_665 . . . ?
K1 O6 B5 O13 -134.94(16) 2_665 . . . ?
K1 O5 B3 K1 -123.38(7) 1_666 . . 2_665 ?
K1 O5 B3 O6 -171.6(2) 1_666 . . . ?
K1 O5 B3 O7 5.4(2) 1_666 . . . ?
K1 O5 B2 O3 -17.4(3) 1_666 . . . ?
K1 O5 B2 O4 160.88(17) 1_666 . . . ?
K1 O7 B3 K1 103.68(15) 1_666 . . 2_665 ?
K1 O7 B3 O6 171.6(2) 1_666 . . . ?
K1 O7 B3 O5 -5.5(2) 1_666 . . . ?
K1 O7 B4 O9 -163.71(17) 1_666 . . . ?
K1 O7 B4 O8 14.2(4) 1_666 . . . ?
K1 O10 B6 O12 -133.0(2) 2_665 . . . ?
K1 O10 B6 O11 48.3(3) 2_665 . . . ?
K1 O10 B5 O6 12.22(19) 2_665 . . . ?
K1 O10 B5 O9 -108.34(17) 2_665 . . . ?
K1 O10 B5 O13 132.54(18) 2_665 . . . ?
K1 O17 B10 O16 129.9(2) 2 . . . ?
K1 O17 B10 O18 -50.3(3) 2 . . . ?
K1 O17 B9 O15 -135.04(17) 2 . . . ?
K1 O17 B9 O4 105.01(17) 2 . . 1_545 ?
K1 O17 B9 O2 -15.3(2) 2 . . 1_545 ?
K1 O4 B2 O5 -49.5(3) 2_665 . . . ?
K1 O4 B2 O3 128.7(2) 2_665 . . . ?
K1 O18 B10 O16 -21.8(4) . . . . ?
K1 O18 B10 O17 158.46(19) . . . . ?
K2 O3 B1 O1 8.5(2) 2_676 . . . ?
K2 O3 B1 O2 -169.4(2) 2_676 . . . ?
K2 O3 B2 O5 -11.4(4) 2_676 . . . ?
K2 O3 B2 O4 170.25(19) 2_676 . . . ?
K2 O10 B6 O12 127.9(2) 1_655 . . . ?
K2 O10 B6 O11 -50.8(3) 1_655 . . . ?
K2 O10 B5 K1 100.86(13) 1_655 . . 2_665 ?
K2 O10 B5 O6 113.09(18) 1_655 . . . ?
K2 O10 B5 O9 -7.5(3) 1_655 . . . ?
K2 O10 B5 O13 -126.60(18) 1_655 . . . ?
K2 O13 B7 O12 96.3(2) . . . . ?
K2 O13 B7 O14 -82.3(3) . . . . ?
K2 O13 B5 K1 -39.2(2) . . . 2_665 ?
K2 O13 B5 O6 15.94(19) . . . . ?
K2 O13 B5 O10 -103.60(19) . . . . ?
K2 O13 B5 O9 136.65(16) . . . . ?
K2 O17 B10 O16 -130.0(2) 1_545 . . . ?
K2 O17 B10 O18 49.8(3) 1_545 . . . ?
K2 O17 B9 O15 126.38(18) 1_545 . . . ?
K2 O17 B9 O4 6.4(2) 1_545 . . 1_545 ?
K2 O17 B9 O2 -113.84(17) 1_545 . . 1_545 ?
K2 O4 B2 O5 62.6(3) . . . . ?
K2 O4 B2 O3 -119.2(2) . . . . ?
K2 O12 B7 O13 -178.4(2) 2_665 . . . ?
K2 O12 B7 O14 0.4(2) 2_665 . . . ?
K2 O12 B6 O10 -165.4(2) 2_665 . . . ?
K2 O12 B6 O11 13.3(5) 2_665 . . . ?
K2 O14 B7 O13 178.2(2) 2_665 . . . ?
K2 O14 B7 O12 -0.5(3) 2_665 . . . ?
K2 O14 B8 O16 -24.3(3) 2_665 . . . ?
K2 O14 B8 O15 155.1(2) 2_665 . . . ?
K2 O1 B1 O3 -10.3(3) 2_676 . . . ?
K2 O1 B1 O2 167.5(2) 2_676 . . . ?
B7 O13 B5 K1 75.0(3) . . . 2_665 ?
B7 O13 B5 O6 130.1(2) . . . . ?
B7 O13 B5 O10 10.6(3) . . . . ?
B7 O13 B5 O9 -109.2(3) . . . . ?
B7 O12 B6 O10 7.2(4) . . . . ?
B7 O12 B6 O11 -174.1(2) . . . . ?
B7 O14 B8 O16 167.4(2) . . . . ?
B7 O14 B8 O15 -13.1(4) . . . . ?
B6 O10 B5 K1 -130.8(2) . . . 2_665 ?
B6 O10 B5 O6 -118.5(2) . . . . ?
B6 O10 B5 O9 120.9(2) . . . . ?
B6 O10 B5 O13 1.8(3) . . . . ?
B6 O12 B7 O13 5.3(4) . . . . ?
B6 O12 B7 O14 -176.0(2) . . . . ?
B1 O3 B2 O5 -177.9(2) . . . . ?
B1 O3 B2 O4 3.8(4) . . . . ?
B10 O16 B8 O15 4.8(4) . . . . ?
B10 O16 B8 O14 -175.8(2) . . . . ?
B10 O17 B9 O15 7.0(3) . . . . ?
B10 O17 B9 O4 -112.9(2) . . . 1_545 ?
B10 O17 B9 O2 126.8(2) . . . 1_545 ?
B3 O6 B5 K1 -114.4(2) . . . 2_665 ?
B3 O6 B5 O10 -127.4(2) . . . . ?
B3 O6 B5 O9 -8.1(3) . . . . ?
B3 O6 B5 O13 110.6(3) . . . . ?
B3 O5 B2 O3 175.2(2) . . . . ?
B3 O5 B2 O4 -6.5(4) . . . . ?
B3 O7 B4 O9 1.4(4) . . . . ?
B3 O7 B4 O8 179.3(2) . . . . ?
B2 O5 B3 K1 170.7(3) . . . 1_666 ?
B2 O5 B3 K1 47.3(2) . . . 2_665 ?
B2 O5 B3 O6 -0.9(4) . . . . ?
B2 O5 B3 O7 176.1(2) . . . . ?
B2 O3 B1 K2 173.3(2) . . . 2_676 ?
B2 O3 B1 O1 -178.2(2) . . . . ?
B2 O3 B1 O2 3.9(4) . . . . ?
B8 O16 B10 O17 4.9(4) . . . . ?
B8 O16 B10 O18 -174.9(2) . . . . ?
B8 O15 B9 O17 2.4(3) . . . . ?
B8 O15 B9 O4 121.9(2) . . . 1_545 ?
B8 O15 B9 O2 -118.1(2) . . . 1_545 ?
B8 O14 B7 O13 -13.3(4) . . . . ?
B8 O14 B7 O12 168.0(2) . . . . ?
B4 O7 B3 K1 -67.0(3) . . . 2_665 ?
B4 O7 B3 K1 -170.7(2) . . . 1_666 ?
B4 O7 B3 O6 0.9(4) . . . . ?
B4 O7 B3 O5 -176.2(2) . . . . ?
B4 O9 B5 K1 67.7(3) . . . 2_665 ?
B4 O9 B5 O6 10.5(3) . . . . ?
B4 O9 B5 O10 129.2(2) . . . . ?
B4 O9 B5 O13 -109.1(3) . . . . ?
B9 O15 B8 O16 -8.3(4) . . . . ?
B9 O15 B8 O14 172.3(2) . . . . ?
B9 O17 B10 O16 -10.9(4) . . . . ?
B9 O17 B10 O18 168.8(2) . . . . ?
B9 O4 B2 O5 178.7(2) 1_565 . . . ?
B9 O4 B2 O3 -3.1(4) 1_565 . . . ?
B9 O2 B1 K2 -137.0(8) 1_565 . . 2_676 ?
B9 O2 B1 O3 -12.5(4) 1_565 . . . ?
B9 O2 B1 O1 169.8(2) 1_565 . . . ?
B5 O6 B3 K1 115.5(2) . . . 2_665 ?
B5 O6 B3 O5 179.9(2) . . . . ?
B5 O6 B3 O7 3.0(4) . . . . ?
B5 O10 B6 O12 -10.5(4) . . . . ?
B5 O10 B6 O11 170.8(2) . . . . ?
B5 O9 B4 O7 -7.7(4) . . . . ?
B5 O9 B4 O8 174.3(2) . . . . ?
B5 O13 B7 O12 -14.5(4) . . . . ?
B5 O13 B7 O14 166.9(2) . . . . ?
